data_4304829
loop_
_publ_author_name
'Donatella Armentano'
'Teresa F. Mastropietro'
'Giovanni De Munno'
'Patrizia Rossi'
'Francesc Lloret'
'Miguel Julve'

_publ_section_title
;
New Extended Magnetic Systems Based on Oxalate and Iron(III) Ions
;
_journal_name_full 'Inorganic Chemistry'
_journal_page_first 3772
_journal_page_last 3786
_journal_paper_doi 10.1021/ic702403h
_journal_volume 47
_journal_year 2008
_chemical_formula_sum 'C7 H15 Cl2 Fe2 N O11'
_chemical_formula_weight 471.80
_chemical_name_systematic
; 
 ? 
;
_space_group_IT_number 9
_symmetry_cell_setting monoclinic
_symmetry_space_group_name_Hall 'C -2yc'
_symmetry_space_group_name_H-M 'C 1 c 1'
_atom_sites_solution_hydrogens geom
_atom_sites_solution_primary direct
_atom_sites_solution_secondary difmap
_audit_creation_method SHELXL-97
_cell_angle_alpha 90.00
_cell_angle_beta 108.457(5)
_cell_angle_gamma 90.00
_cell_formula_units_Z 4
_cell_length_a 9.6445(19)
_cell_length_b 14.747(3)
_cell_length_c 12.310(2)
_cell_measurement_reflns_used 5266
_cell_measurement_temperature 293(2)
_cell_measurement_theta_max 58.742
_cell_measurement_theta_min 5.240
_cell_volume 1660.8(5)
_computing_cell_refinement 'Bruker-Nonius X8 APEX'
_computing_data_collection 'Bruker-Nonius X8 APEX'
_computing_data_reduction 'Bruker SAINT'
_computing_molecular_graphics 'Bruker SHELXTL'
_computing_publication_material 'Bruker SHELXTL'
_computing_structure_refinement 'Bruker SHELXTL'
_computing_structure_solution 'Bruker SHELXTL'
_diffrn_ambient_temperature 293(2)
_diffrn_measured_fraction_theta_full 0.933
_diffrn_measured_fraction_theta_max 0.933
_diffrn_measurement_device_type 'CCD area detector'
_diffrn_measurement_method 'phi and omega scans'
_diffrn_radiation_monochromator graphite
_diffrn_radiation_source 'fine-focus sealed tube'
_diffrn_radiation_type MoK\a
_diffrn_radiation_wavelength 0.71073
_diffrn_reflns_av_R_equivalents 0.0203
_diffrn_reflns_av_sigmaI/netI 0.0307
_diffrn_reflns_limit_h_max 13
_diffrn_reflns_limit_h_min -10
_diffrn_reflns_limit_k_max 19
_diffrn_reflns_limit_k_min -18
_diffrn_reflns_limit_l_max 17
_diffrn_reflns_limit_l_min -17
_diffrn_reflns_number 7071
_diffrn_reflns_theta_full 29.58
_diffrn_reflns_theta_max 29.58
_diffrn_reflns_theta_min 2.62
_exptl_absorpt_coefficient_mu 2.120
_exptl_absorpt_correction_T_max 0.7211
_exptl_absorpt_correction_T_min 0.6534
_exptl_absorpt_correction_type multi-scan
_exptl_absorpt_process_details sabads
_exptl_crystal_colour yellow
_exptl_crystal_density_diffrn 1.887
_exptl_crystal_density_method 'not measured'
_exptl_crystal_description Rhombuses
_exptl_crystal_F_000 952
_exptl_crystal_size_max 0.23
_exptl_crystal_size_mid 0.19
_exptl_crystal_size_min 0.16
_refine_diff_density_max 3.038
_refine_diff_density_min -0.879
_refine_diff_density_rms 0.307
_refine_ls_abs_structure_details 'Flack H D (1983), Acta Cryst. A39, 876-881'
_refine_ls_abs_structure_Flack 0.39(4)
_refine_ls_extinction_method none
_refine_ls_goodness_of_fit_ref 1.105
_refine_ls_hydrogen_treatment constr
_refine_ls_matrix_type full
_refine_ls_number_parameters 209
_refine_ls_number_reflns 3469
_refine_ls_number_restraints 2
_refine_ls_restrained_S_all 1.105
_refine_ls_R_factor_all 0.0677
_refine_ls_R_factor_gt 0.0665
_refine_ls_shift/su_max 0.000
_refine_ls_shift/su_mean 0.000
_refine_ls_structure_factor_coef Fsqd
_refine_ls_weighting_details 'calc w=1/[\s^2^(Fo^2^)+(0.1596P)^2^+16.5554P] where P=(Fo^2^+2Fc^2^)/3'
_refine_ls_weighting_scheme calc
_refine_ls_wR_factor_gt 0.2297
_refine_ls_wR_factor_ref 0.2316
_reflns_number_gt 3371
_reflns_number_total 3469
_reflns_threshold_expression >2sigma(I)
_cod_data_source_file ic702403h-file006.cif
_cod_data_source_block compound_8
_cod_depositor_comments
;
The following automatic conversions were performed:
'_symmetry_cell_setting' value 'Monoclinic' changed to 'monoclinic'
according to '/home/saulius/struct/CIF-dictionaries/cif_core.dic'
dictionary named 'cif_core.dic' version 2.4.1 from 2010-06-29.

Automatic conversion script
Id: cif_fix_enum 1527 2010-12-29 10:47:43Z saulius 
;
_cod_original_cell_volume 1660.8(6)
_cod_original_sg_symbol_H-M 'C c'
_cod_database_code 4304829

loop_
_symmetry_equiv_pos_as_xyz
'x, y, z'
'x, -y, z+1/2'
'x+1/2, y+1/2, z'
'x+1/2, -y+1/2, z+1/2'

loop_
_atom_site_label
_atom_site_type_symbol
_atom_site_fract_x
_atom_site_fract_y
_atom_site_fract_z
_atom_site_U_iso_or_equiv
_atom_site_adp_type
_atom_site_occupancy
_atom_site_symmetry_multiplicity
_atom_site_calc_flag
_atom_site_refinement_flags
_atom_site_disorder_assembly
_atom_site_disorder_group
Fe1 Fe 0.94516(11) 0.05297(8) 0.33709(8) 0.0217(3) Uani 1 1 d . . .
Fe2 Fe 1.34090(13) 0.28969(8) 0.60724(9) 0.0230(3) Uani 1 1 d . . .
Cl1 Cl 0.9656(4) -0.05096(17) 0.2084(2) 0.0406(6) Uani 1 1 d . . .
Cl2 Cl 1.4947(4) 0.18488(18) 0.7163(2) 0.0423(6) Uani 1 1 d . . .
O1 O 0.8215(8) 0.1403(5) 0.2337(5) 0.0264(13) Uani 1 1 d . . .
H1 H 0.7338 0.1507 0.2481 0.032 Uiso 1 1 calc R . .
O2 O 0.9672(7) 0.1469(5) 0.4720(5) 0.0253(12) Uani 1 1 d . . .
O3 O 1.1439(8) 0.1115(5) 0.3495(5) 0.0267(12) Uani 1 1 d . . .
O4 O 1.1400(9) 0.2342(5) 0.5892(5) 0.0304(14) Uani 1 1 d . . .
O5 O 1.3098(9) 0.2079(5) 0.4589(6) 0.0320(15) Uani 1 1 d . . .
O6 O 1.2291(8) 0.3878(5) 0.4885(6) 0.0301(14) Uani 1 1 d . . .
O7 O 1.5107(7) 0.3545(4) 0.5770(5) 0.0247(12) Uani 1 1 d . . .
O8 O 1.0590(7) -0.0341(5) 0.4697(5) 0.0254(12) Uani 1 1 d . . .
O9 O 0.7729(7) -0.0020(5) 0.3787(5) 0.0283(13) Uani 1 1 d . . .
C1 C 1.0907(10) 0.1842(6) 0.5044(6) 0.0224(15) Uani 1 1 d . . .
C2 C 1.1910(10) 0.1667(6) 0.4312(7) 0.0244(16) Uani 1 1 d . . .
C3 C 1.3113(10) 0.4370(6) 0.4527(7) 0.0224(15) Uani 1 1 d . . .
C4 C 1.4733(9) 0.4180(5) 0.5041(6) 0.0199(14) Uani 1 1 d . . .
O1W O 0.6170(11) 0.2255(7) 0.3215(7) 0.050(2) Uani 1 1 d . . .
O2W O 0.7192(12) 0.2043(7) 0.5574(9) 0.055(2) Uani 1 1 d . . .
N1 N 0.3436(12) 0.1347(8) 0.2077(9) 0.047(2) Uani 1 1 d . . .
H1A H 0.2940 0.1273 0.2570 0.070 Uiso 1 1 calc R . .
H1B H 0.2892 0.1657 0.1471 0.070 Uiso 1 1 calc R . .
H1C H 0.4256 0.1652 0.2414 0.070 Uiso 1 1 calc R . .
C5 C 0.3789(16) 0.0477(9) 0.1715(11) 0.048(3) Uani 1 1 d . . .
H5A H 0.2885 0.0149 0.1367 0.057 Uiso 1 1 calc R . .
H5B H 0.4345 0.0140 0.2389 0.057 Uiso 1 1 calc R . .
C6 C 0.4643(18) 0.0490(13) 0.0883(14) 0.065(5) Uani 1 1 d . . .
H6A H 0.5535 0.0833 0.1214 0.078 Uiso 1 1 calc R . .
H6B H 0.4916 -0.0126 0.0764 0.078 Uiso 1 1 calc R . .
C7 C 0.381(2) 0.0898(15) -0.0256(15) 0.072(5) Uani 1 1 d . . .
H7A H 0.4408 0.0891 -0.0748 0.108 Uiso 1 1 calc R . .
H7B H 0.3550 0.1512 -0.0148 0.108 Uiso 1 1 calc R . .
H7C H 0.2938 0.0551 -0.0600 0.108 Uiso 1 1 calc R . .

loop_
_atom_site_aniso_label
_atom_site_aniso_U_11
_atom_site_aniso_U_22
_atom_site_aniso_U_33
_atom_site_aniso_U_23
_atom_site_aniso_U_13
_atom_site_aniso_U_12
Fe1 0.0247(6) 0.0208(6) 0.0195(5) 0.0004(4) 0.0071(4) -0.0028(4)
Fe2 0.0257(6) 0.0215(6) 0.0228(5) -0.0010(4) 0.0093(4) -0.0055(5)
Cl1 0.0601(19) 0.0310(13) 0.0334(11) -0.0085(8) 0.0186(11) -0.0041(11)
Cl2 0.0537(17) 0.0291(12) 0.0420(12) 0.0087(9) 0.0123(11) 0.0071(11)
O1 0.024(3) 0.032(3) 0.025(3) 0.005(2) 0.010(2) 0.005(3)
O2 0.023(3) 0.029(3) 0.027(3) -0.004(2) 0.013(2) -0.004(2)
O3 0.024(3) 0.037(4) 0.022(2) -0.006(2) 0.011(2) -0.001(3)
O4 0.036(4) 0.033(4) 0.027(3) -0.008(2) 0.017(3) -0.010(3)
O5 0.033(4) 0.034(4) 0.033(3) -0.009(2) 0.017(3) -0.011(3)
O6 0.025(3) 0.033(4) 0.032(3) 0.006(2) 0.009(2) -0.001(3)
O7 0.024(3) 0.023(3) 0.027(3) 0.003(2) 0.008(2) 0.002(2)
O8 0.017(3) 0.026(3) 0.036(3) 0.006(2) 0.011(2) 0.000(2)
O9 0.023(3) 0.031(3) 0.029(3) 0.009(2) 0.006(2) 0.000(2)
C1 0.025(4) 0.022(4) 0.022(3) 0.002(3) 0.010(3) -0.002(3)
C2 0.025(4) 0.028(4) 0.024(3) 0.001(3) 0.013(3) 0.003(3)
C3 0.018(4) 0.024(4) 0.026(3) -0.001(3) 0.008(3) 0.003(3)
C4 0.021(4) 0.015(4) 0.025(3) -0.002(2) 0.009(3) 0.001(3)
O1W 0.051(6) 0.055(5) 0.047(4) 0.003(3) 0.022(4) 0.009(4)
O2W 0.051(6) 0.057(6) 0.060(5) 0.000(4) 0.021(4) 0.016(4)
N1 0.036(5) 0.063(7) 0.045(5) 0.004(4) 0.018(4) 0.002(5)
C5 0.046(7) 0.050(8) 0.049(6) 0.009(5) 0.017(5) -0.001(5)
C6 0.047(8) 0.088(12) 0.071(9) -0.018(7) 0.034(7) -0.025(8)
C7 0.049(9) 0.108(14) 0.066(8) 0.002(9) 0.027(7) -0.014(9)

loop_
_atom_type_symbol
_atom_type_description
_atom_type_scat_dispersion_real
_atom_type_scat_dispersion_imag
_atom_type_scat_source
C C 0.0033 0.0016 'International Tables Vol C Tables 4.2.6.8 and 6.1.1.4'
H H 0.0000 0.0000 'International Tables Vol C Tables 4.2.6.8 and 6.1.1.4'
N N 0.0061 0.0033 'International Tables Vol C Tables 4.2.6.8 and 6.1.1.4'
O O 0.0106 0.0060 'International Tables Vol C Tables 4.2.6.8 and 6.1.1.4'
Cl Cl 0.1484 0.1585 'International Tables Vol C Tables 4.2.6.8 and 6.1.1.4'
Fe Fe 0.3463 0.8444 'International Tables Vol C Tables 4.2.6.8 and 6.1.1.4'

loop_
_geom_angle_atom_site_label_1
_geom_angle_atom_site_label_2
_geom_angle_atom_site_label_3
_geom_angle
_geom_angle_site_symmetry_1
_geom_angle_site_symmetry_3
_geom_angle_publ_flag
O1 Fe1 O9 92.7(3) . . ?
O1 Fe1 O3 97.8(3) . . ?
O9 Fe1 O3 162.3(2) . . ?
O1 Fe1 O8 169.5(3) . . ?
O9 Fe1 O8 80.2(3) . . ?
O3 Fe1 O8 87.3(3) . . ?
O1 Fe1 O2 88.2(3) . . ?
O9 Fe1 O2 87.2(3) . . ?
O3 Fe1 O2 79.0(2) . . ?
O8 Fe1 O2 83.8(3) . . ?
O1 Fe1 Cl1 99.4(2) . . ?
O9 Fe1 Cl1 99.5(2) . . ?
O3 Fe1 Cl1 92.90(19) . . ?
O8 Fe1 Cl1 89.4(2) . . ?
O2 Fe1 Cl1 169.6(2) . . ?
O1 Fe2 O7 100.7(3) 4 . ?
O1 Fe2 O4 88.3(3) 4 . ?
O7 Fe2 O4 163.3(3) . . ?
O1 Fe2 O6 91.9(3) 4 . ?
O7 Fe2 O6 79.3(3) . . ?
O4 Fe2 O6 86.5(3) . . ?
O1 Fe2 O5 166.8(3) 4 . ?
O7 Fe2 O5 90.7(3) . . ?
O4 Fe2 O5 79.0(3) . . ?
O6 Fe2 O5 83.8(3) . . ?
O1 Fe2 Cl2 95.7(2) 4 . ?
O7 Fe2 Cl2 90.9(2) . . ?
O4 Fe2 Cl2 102.2(2) . . ?
O6 Fe2 Cl2 168.5(2) . . ?
O5 Fe2 Cl2 90.6(2) . . ?
Fe2 O1 Fe1 133.7(4) 4_454 . ?
C1 O2 Fe1 112.7(5) . . ?
C2 O3 Fe1 114.9(5) . . ?
C1 O4 Fe2 115.2(6) . . ?
C2 O5 Fe2 112.3(6) . . ?
C3 O6 Fe2 113.7(6) . . ?
C4 O7 Fe2 114.4(6) . . ?
C4 O8 Fe1 111.6(5) 3_445 . ?
C3 O9 Fe1 112.9(6) 3_445 . ?
O4 C1 O2 126.8(8) . . ?
O4 C1 C2 116.6(8) . . ?
O2 C1 C2 116.6(7) . . ?
O5 C2 O3 126.9(8) . . ?
O5 C2 C1 116.9(7) . . ?
O3 C2 C1 116.2(8) . . ?
O9 C3 O6 126.7(9) 3 . ?
O9 C3 C4 117.8(7) 3 . ?
O6 C3 C4 115.5(7) . . ?
O8 C4 O7 125.7(8) 3 . ?
O8 C4 C3 117.1(7) 3 . ?
O7 C4 C3 117.2(7) . . ?
N1 C5 C6 115.8(11) . . ?
C7 C6 C5 113.2(15) . . ?

loop_
_geom_bond_atom_site_label_1
_geom_bond_atom_site_label_2
_geom_bond_distance
_geom_bond_site_symmetry_2
_geom_bond_publ_flag
Fe1 O1 1.934(7) . ?
Fe1 O9 2.054(7) . ?
Fe1 O3 2.063(7) . ?
Fe1 O8 2.094(6) . ?
Fe1 O2 2.121(6) . ?
Fe1 Cl1 2.257(2) . ?
Fe2 O1 1.926(6) 4 ?
Fe2 O7 2.030(7) . ?
Fe2 O4 2.049(7) . ?
Fe2 O6 2.097(7) . ?
Fe2 O5 2.129(6) . ?
Fe2 Cl2 2.265(3) . ?
O1 Fe2 1.926(6) 4_454 ?
O2 C1 1.257(11) . ?
O3 C2 1.261(11) . ?
O4 C1 1.242(10) . ?
O5 C2 1.246(12) . ?
O6 C3 1.253(11) . ?
O7 C4 1.268(10) . ?
O8 C4 1.258(10) 3_445 ?
O9 C3 1.250(11) 3_445 ?
C1 C2 1.539(10) . ?
C3 O9 1.250(11) 3 ?
C3 C4 1.515(11) . ?
C4 O8 1.258(10) 3 ?
N1 C5 1.434(17) . ?
C5 C6 1.504(19) . ?
C6 C7 1.50(3) . ?
